data_2236283
loop_
_publ_author_name
'Lough, Alan J.'
'Jack, Kelsey'
'Tam, William'

_publ_section_title
;
 Tetramethyl
 1,4-dimethyl-13,14-dioxapentacyclo[8.2.1.1^4,7^.0^2,9^.0^3,8^]tetradeca-5,11-diene-5,6,11,12-tetracarboxylate
;
_journal_coeditor_code HB6952
_journal_issue 10
_journal_name_full 'Acta Crystallographica Section E'
_journal_page_first o2961
_journal_paper_doi 10.1107/S1600536812039219
_journal_volume 68
_journal_year 2012
_chemical_formula_iupac 'C22 H24 O10'
_chemical_formula_moiety 'C22 H24 O10'
_chemical_formula_sum 'C22 H24 O10'
_chemical_formula_weight 448.41
_chemical_name_systematic
;
Tetramethyl
1,4-dimethyl-13,14-dioxapentacyclo[8.2.1.1^4,7^.0^2,9^.0^3,8^]tetradeca-
5,11-diene-5,6,11,12-tetracarboxylate
;
_space_group_IT_number 61
_symmetry_cell_setting orthorhombic
_symmetry_space_group_name_Hall '-P 2ac 2ab'
_symmetry_space_group_name_H-M 'P b c a'
_atom_sites_solution_hydrogens geom
_atom_sites_solution_primary direct
_atom_sites_solution_secondary difmap
_cell_angle_alpha 90.00
_cell_angle_beta 90.00
_cell_angle_gamma 90.00
_cell_formula_units_Z 8
_cell_length_a 11.5170(14)
_cell_length_b 13.9586(15)
_cell_length_c 26.413(3)
_cell_measurement_reflns_used 5611
_cell_measurement_temperature 147(2)
_cell_measurement_theta_max 27.40
_cell_measurement_theta_min 2.42
_cell_volume 4246.2(8)
_computing_cell_refinement 'SAINT (Bruker, 2007)'
_computing_data_collection 'APEX2 (Bruker, 2007)'
_computing_data_reduction 'SAINT (Bruker, 2007)'
_computing_molecular_graphics 'PLATON (Spek, 2009)'
_computing_publication_material 'SHELXTL (Sheldrick, 2008)'
_computing_structure_refinement 'SHELXL97 (Sheldrick, 2008)'
_computing_structure_solution 'SHELXS97 (Sheldrick, 2008)'
_diffrn_ambient_temperature 147(2)
_diffrn_measured_fraction_theta_full 0.996
_diffrn_measured_fraction_theta_max 0.996
_diffrn_measurement_device_type 'Bruker Kappa APEX DUO CCD'
_diffrn_measurement_method '\f and \w scans'
_diffrn_radiation_monochromator 'Bruker Triumph'
_diffrn_radiation_source 'fine-focus sealed tube'
_diffrn_radiation_type MoK\a
_diffrn_radiation_wavelength 0.71073
_diffrn_reflns_av_R_equivalents 0.0545
_diffrn_reflns_av_sigmaI/netI 0.0635
_diffrn_reflns_limit_h_max 14
_diffrn_reflns_limit_h_min -14
_diffrn_reflns_limit_k_max 18
_diffrn_reflns_limit_k_min -10
_diffrn_reflns_limit_l_max 18
_diffrn_reflns_limit_l_min -34
_diffrn_reflns_number 19411
_diffrn_reflns_theta_full 27.49
_diffrn_reflns_theta_max 27.49
_diffrn_reflns_theta_min 1.54
_exptl_absorpt_coefficient_mu 0.112
_exptl_absorpt_correction_T_max 0.9933
_exptl_absorpt_correction_T_min 0.9641
_exptl_absorpt_correction_type multi-scan
_exptl_absorpt_process_details '(SADABS; Bruker, 2007)'
_exptl_crystal_colour colourless
_exptl_crystal_density_diffrn 1.403
_exptl_crystal_density_method 'not measured'
_exptl_crystal_description plate
_exptl_crystal_F_000 1888
_exptl_crystal_size_max 0.33
_exptl_crystal_size_mid 0.22
_exptl_crystal_size_min 0.06
_refine_diff_density_max 0.259
_refine_diff_density_min -0.200
_refine_ls_extinction_method none
_refine_ls_goodness_of_fit_ref 0.895
_refine_ls_hydrogen_treatment constr
_refine_ls_matrix_type full
_refine_ls_number_parameters 322
_refine_ls_number_reflns 4850
_refine_ls_number_restraints 32
_refine_ls_restrained_S_all 0.893
_refine_ls_R_factor_all 0.0799
_refine_ls_R_factor_gt 0.0415
_refine_ls_shift/su_max 0.001
_refine_ls_shift/su_mean 0.000
_refine_ls_structure_factor_coef Fsqd
_refine_ls_weighting_details 'calc w=1/[\s^2^(Fo^2^)+(0.0451P)^2^] where P=(Fo^2^+2Fc^2^)/3'
_refine_ls_weighting_scheme calc
_refine_ls_wR_factor_gt 0.0854
_refine_ls_wR_factor_ref 0.0957
_reflns_number_gt 2974
_reflns_number_total 4850
_reflns_threshold_expression I>2\s(I)
_cod_data_source_file hb6952.cif
_cod_data_source_block I
_cod_original_cell_volume 4246.1(8)
_cod_database_code 2236283
_cod_database_fobs_code 2236283

loop_
_symmetry_equiv_pos_as_xyz
'x, y, z'
'x+1/2, -y+1/2, -z'
'-x, y+1/2, -z+1/2'
'-x+1/2, -y, z+1/2'
'-x, -y, -z'
'-x-1/2, y-1/2, z'
'x, -y-1/2, z-1/2'
'x-1/2, y, -z-1/2'

loop_
_atom_site_type_symbol
_atom_site_label
_atom_site_fract_x
_atom_site_fract_y
_atom_site_fract_z
_atom_site_U_iso_or_equiv
_atom_site_adp_type
_atom_site_calc_flag
_atom_site_refinement_flags
_atom_site_occupancy
_atom_site_symmetry_multiplicity
_atom_site_disorder_assembly
_atom_site_disorder_group
O O1 0.81775(11) 0.24086(8) -0.04639(4) 0.0228(3) Uani d . 1 1 . .
O O2 0.87040(10) 0.50450(8) 0.06438(4) 0.0202(3) Uani d . 1 1 A .
O O3 0.77858(13) 0.36303(10) -0.19294(4) 0.0398(4) Uani d . 1 1 A .
O O4 0.85192(11) 0.49305(9) -0.15417(4) 0.0263(3) Uani d . 1 1 A .
O O5 1.15910(11) 0.28111(9) -0.10455(4) 0.0268(3) Uani d . 1 1 . .
O O6 1.06300(11) 0.35923(9) -0.16646(4) 0.0269(3) Uani d . 1 1 . .
O O7 0.6189(2) 0.3994(2) 0.18885(7) 0.0503(7) Uani d PD 0.603(2) 1 A 1
O O8 0.5320(9) 0.4330(6) 0.1139(5) 0.0327(14) Uani d PD 0.603(2) 1 A 1
O O9 0.8653(3) 0.3827(2) 0.22013(8) 0.0435(8) Uani d PD 0.603(2) 1 A 1
O O10 0.9341(6) 0.2732(5) 0.1670(5) 0.0290(14) Uani d PD 0.603(2) 1 A 1
C C17 0.6234(3) 0.4210(2) 0.14455(12) 0.0264(8) Uani d PD 0.603(2) 1 A 1
C C19 0.8778(3) 0.3546(3) 0.17727(10) 0.0249(6) Uani d PD 0.603(2) 1 A 1
C C18 0.4202(12) 0.4196(9) 0.1391(6) 0.0454(6) Uani d PD 0.603(2) 1 A 1
H H18A 0.3578 0.4217 0.1139 0.068 Uiso calc PR 0.603(2) 1 A 1
H H18B 0.4085 0.4706 0.1640 0.068 Uiso calc PR 0.603(2) 1 A 1
H H18C 0.4193 0.3573 0.1562 0.068 Uiso calc PR 0.603(2) 1 A 1
C C20 0.9776(10) 0.2224(9) 0.2114(6) 0.0436(9) Uani d PD 0.603(2) 1 A 1
H H20A 1.0204 0.1653 0.2006 0.065 Uiso calc PR 0.603(2) 1 A 1
H H20B 0.9123 0.2033 0.2329 0.065 Uiso calc PR 0.603(2) 1 A 1
H H20C 1.0295 0.2646 0.2306 0.065 Uiso calc PR 0.603(2) 1 A 1
O O7A 0.6002(3) 0.4831(3) 0.18225(12) 0.0503(7) Uani d PD 0.397(2) 1 A 2
O O8A 0.5296(14) 0.4105(11) 0.1152(8) 0.0327(14) Uani d PD 0.397(2) 1 A 2
O O9A 0.7972(4) 0.3518(3) 0.21445(14) 0.0435(8) Uani d PD 0.397(2) 1 A 2
O O10A 0.9507(10) 0.2917(9) 0.1692(8) 0.0290(14) Uani d PD 0.397(2) 1 A 2
C C17A 0.6182(4) 0.4469(4) 0.14155(16) 0.0264(8) Uani d PD 0.397(2) 1 A 2
C C19A 0.8570(5) 0.3462(4) 0.17719(13) 0.0249(6) Uani d PD 0.397(2) 1 A 2
C C18A 0.4166(19) 0.4198(14) 0.1398(10) 0.0454(6) Uani d PD 0.397(2) 1 A 2
H H18D 0.3558 0.3959 0.1171 0.068 Uiso calc PR 0.397(2) 1 A 2
H H18E 0.4020 0.4873 0.1477 0.068 Uiso calc PR 0.397(2) 1 A 2
H H18F 0.4163 0.3823 0.1712 0.068 Uiso calc PR 0.397(2) 1 A 2
C C20A 0.9845(17) 0.2309(13) 0.2116(8) 0.0436(9) Uani d PD 0.397(2) 1 A 2
H H20D 1.0628 0.2059 0.2058 0.065 Uiso calc PR 0.397(2) 1 A 2
H H20E 0.9297 0.1775 0.2146 0.065 Uiso calc PR 0.397(2) 1 A 2
H H20F 0.9836 0.2686 0.2429 0.065 Uiso calc PR 0.397(2) 1 A 2
C C1 0.85556(16) 0.34792(12) -0.11010(5) 0.0196(4) Uani d . 1 1 A .
C C2 0.77038(16) 0.32925(12) -0.06633(5) 0.0200(4) Uani d . 1 1 . .
C C3 0.80888(15) 0.40228(12) -0.02535(5) 0.0170(4) Uani d . 1 1 A .
H H3A 0.8102 0.4708 -0.0364 0.020 Uiso calc R 1 1 . .
C C4 0.75885(15) 0.38416(12) 0.02843(5) 0.0172(4) Uani d . 1 1 . .
H H4A 0.6914 0.3392 0.0302 0.021 Uiso calc R 1 1 . .
C C5 0.74926(15) 0.47494(12) 0.06159(5) 0.0190(4) Uani d . 1 1 A .
C C6 0.73289(15) 0.43738(12) 0.11604(5) 0.0200(4) Uani d D 1 1 . .
C C7 0.83590(16) 0.40288(12) 0.13030(5) 0.0201(4) Uani d D 1 1 A .
C C8 0.91584(16) 0.41679(12) 0.08511(5) 0.0190(4) Uani d . 1 1 . .
H H8A 1.0007 0.4176 0.0931 0.023 Uiso calc R 1 1 A .
C C9 0.87811(15) 0.34188(12) 0.04533(5) 0.0175(4) Uani d . 1 1 A .
H H9A 0.8773 0.2737 0.0569 0.021 Uiso calc R 1 1 . .
C C10 0.92895(15) 0.36020(12) -0.00825(5) 0.0173(4) Uani d . 1 1 . .
H H10A 0.9962 0.4054 -0.0098 0.021 Uiso calc R 1 1 A .
C C11 0.93701(15) 0.27200(12) -0.04294(5) 0.0204(4) Uani d . 1 1 A .
H H11A 0.9934 0.2218 -0.0318 0.024 Uiso calc R 1 1 . .
C C12 0.95736(16) 0.31197(12) -0.09594(5) 0.0198(4) Uani d . 1 1 . .
C C13 0.82498(16) 0.40042(13) -0.15740(5) 0.0221(4) Uani d . 1 1 . .
C C14 0.83509(19) 0.54896(15) -0.20023(6) 0.0398(5) Uani d . 1 1 . .
H H14A 0.8350 0.6174 -0.1919 0.060 Uiso calc R 1 1 A .
H H14B 0.7607 0.5317 -0.2157 0.060 Uiso calc R 1 1 . .
H H14C 0.8983 0.5354 -0.2240 0.060 Uiso calc R 1 1 . .
C C15 1.07098(16) 0.31541(12) -0.12149(5) 0.0194(4) Uani d . 1 1 A .
C C16 1.16955(17) 0.36413(15) -0.19566(6) 0.0331(5) Uani d . 1 1 . .
H H16A 1.1593 0.4087 -0.2240 0.050 Uiso calc R 1 1 . .
H H16B 1.1885 0.3004 -0.2088 0.050 Uiso calc R 1 1 . .
H H16C 1.2329 0.3867 -0.1739 0.050 Uiso calc R 1 1 . .
C C21 0.64336(16) 0.31957(14) -0.07817(6) 0.0292(5) Uani d . 1 1 . .
H H21A 0.6325 0.2705 -0.1043 0.044 Uiso calc R 1 1 . .
H H21B 0.6134 0.3810 -0.0905 0.044 Uiso calc R 1 1 . .
H H21C 0.6013 0.3009 -0.0475 0.044 Uiso calc R 1 1 . .
C C22 0.67345(17) 0.55607(13) 0.04345(6) 0.0271(4) Uani d . 1 1 . .
H H22A 0.6715 0.6066 0.0692 0.041 Uiso calc R 1 1 A .
H H22B 0.5946 0.5323 0.0375 0.041 Uiso calc R 1 1 . .
H H22C 0.7051 0.5821 0.0119 0.041 Uiso calc R 1 1 . .

loop_
_atom_site_aniso_label
_atom_site_aniso_U_11
_atom_site_aniso_U_22
_atom_site_aniso_U_33
_atom_site_aniso_U_12
_atom_site_aniso_U_13
_atom_site_aniso_U_23
O1 0.0276(8) 0.0218(7) 0.0189(5) -0.0031(6) 0.0024(5) 0.0019(5)
O2 0.0201(7) 0.0184(6) 0.0221(5) -0.0020(5) 0.0006(5) 0.0023(5)
O3 0.0495(10) 0.0499(9) 0.0200(6) -0.0059(8) -0.0140(6) -0.0024(6)
O4 0.0292(8) 0.0311(8) 0.0185(5) -0.0006(6) -0.0042(5) 0.0084(5)
O5 0.0239(8) 0.0290(7) 0.0275(6) 0.0066(6) -0.0018(5) -0.0016(5)
O6 0.0217(7) 0.0445(8) 0.0145(5) 0.0040(6) 0.0054(5) 0.0052(5)
O7 0.0397(13) 0.0895(19) 0.0218(9) -0.0210(16) 0.0109(8) -0.0115(13)
O8 0.0193(9) 0.037(4) 0.0422(9) 0.005(2) 0.0050(8) 0.001(3)
O9 0.059(2) 0.0560(19) 0.0152(8) 0.0237(16) 0.0032(13) 0.0002(10)
O10 0.027(2) 0.037(3) 0.0225(12) 0.007(2) -0.0007(18) 0.009(2)
C17 0.0282(13) 0.029(2) 0.0216(10) -0.0092(13) 0.0044(9) -0.0074(11)
C19 0.0325(18) 0.0246(12) 0.0175(8) -0.0020(12) 0.0043(9) 0.0009(8)
C18 0.0207(14) 0.0459(14) 0.0696(15) 0.0047(11) 0.0146(12) -0.0102(12)
C20 0.0403(17) 0.055(2) 0.0354(10) 0.0094(18) -0.0040(12) 0.0208(13)
O7A 0.0397(13) 0.0895(19) 0.0218(9) -0.0210(16) 0.0109(8) -0.0115(13)
O8A 0.0193(9) 0.037(4) 0.0422(9) 0.005(2) 0.0050(8) 0.001(3)
O9A 0.059(2) 0.0560(19) 0.0152(8) 0.0237(16) 0.0032(13) 0.0002(10)
O10A 0.027(2) 0.037(3) 0.0225(12) 0.007(2) -0.0007(18) 0.009(2)
C17A 0.0282(13) 0.029(2) 0.0216(10) -0.0092(13) 0.0044(9) -0.0074(11)
C19A 0.0325(18) 0.0246(12) 0.0175(8) -0.0020(12) 0.0043(9) 0.0009(8)
C18A 0.0207(14) 0.0459(14) 0.0696(15) 0.0047(11) 0.0146(12) -0.0102(12)
C20A 0.0403(17) 0.055(2) 0.0354(10) 0.0094(18) -0.0040(12) 0.0208(13)
C1 0.0212(10) 0.0244(10) 0.0131(7) -0.0023(8) 0.0007(7) -0.0009(7)
C2 0.0200(10) 0.0245(10) 0.0154(7) -0.0012(8) 0.0022(7) 0.0018(7)
C3 0.0158(9) 0.0204(9) 0.0149(7) -0.0001(7) 0.0007(6) 0.0033(7)
C4 0.0166(9) 0.0206(9) 0.0144(7) -0.0027(8) 0.0015(6) 0.0000(6)
C5 0.0169(9) 0.0218(9) 0.0182(7) -0.0023(8) 0.0009(7) 0.0004(7)
C6 0.0243(10) 0.0210(9) 0.0148(7) -0.0039(8) 0.0026(7) -0.0051(7)
C7 0.0263(11) 0.0189(9) 0.0149(7) -0.0030(8) 0.0012(7) -0.0037(7)
C8 0.0197(10) 0.0216(10) 0.0158(7) 0.0011(8) -0.0012(7) 0.0030(7)
C9 0.0207(10) 0.0189(9) 0.0128(7) -0.0001(7) 0.0017(6) 0.0021(6)
C10 0.0170(9) 0.0205(9) 0.0144(7) 0.0004(8) 0.0014(6) 0.0033(7)
C11 0.0201(10) 0.0244(10) 0.0167(7) 0.0027(8) 0.0017(7) 0.0025(7)
C12 0.0235(10) 0.0230(10) 0.0127(7) 0.0005(8) 0.0016(7) -0.0008(7)
C13 0.0187(10) 0.0326(11) 0.0149(7) 0.0027(8) 0.0032(7) 0.0003(7)
C14 0.0407(14) 0.0500(14) 0.0286(9) 0.0003(11) -0.0041(9) 0.0220(9)
C15 0.0226(11) 0.0201(9) 0.0156(7) 0.0021(8) -0.0001(7) -0.0042(7)
C16 0.0278(12) 0.0469(13) 0.0245(8) -0.0030(10) 0.0118(8) -0.0023(8)
C21 0.0227(11) 0.0459(13) 0.0191(8) -0.0075(10) 0.0002(7) -0.0012(8)
C22 0.0269(11) 0.0277(11) 0.0266(8) 0.0062(9) 0.0004(8) 0.0005(8)

loop_
_atom_type_symbol
_atom_type_description
_atom_type_scat_dispersion_real
_atom_type_scat_dispersion_imag
_atom_type_scat_source
C C 0.0033 0.0016 'International Tables Vol C Tables 4.2.6.8 and 6.1.1.4'
H H 0.0000 0.0000 'International Tables Vol C Tables 4.2.6.8 and 6.1.1.4'
O O 0.0106 0.0060 'International Tables Vol C Tables 4.2.6.8 and 6.1.1.4'

loop_
_geom_angle_atom_site_label_1
_geom_angle_atom_site_label_2
_geom_angle_atom_site_label_3
_geom_angle
C11 O1 C2 97.18(12)
C8 O2 C5 97.27(12)
C13 O4 C14 115.79(13)
C15 O6 C16 115.78(14)
C17 O8 C18 113.7(10)
C19 O10 C20 114.7(8)
O7 C17 O8 125.6(7)
O7 C17 C6 124.4(3)
O8 C17 C6 110.0(7)
O9 C19 O10 121.6(6)
O9 C19 C7 126.5(3)
O10 C19 C7 111.9(6)
C17A O8A C18A 114.4(17)
C19A O10A C20A 115.1(14)
O7A C17A O8A 119.5(12)
O7A C17A C6 126.5(5)
O8A C17A C6 114.0(11)
O9A C19A O10A 128.9(10)
O9A C19A C7 123.5(5)
O10A C19A C7 107.6(10)
O8A C18A H18D 109.5
O8A C18A H18E 109.5
H18D C18A H18E 109.5
O8A C18A H18F 109.5
H18D C18A H18F 109.5
H18E C18A H18F 109.5
O10A C20A H20D 109.5
O10A C20A H20E 109.5
H20D C20A H20E 109.5
O10A C20A H20F 109.5
H20D C20A H20F 109.5
H20E C20A H20F 109.5
C12 C1 C13 129.05(15)
C12 C1 C2 106.68(13)
C13 C1 C2 124.23(15)
O1 C2 C21 111.47(14)
O1 C2 C1 100.22(13)
C21 C2 C1 118.67(13)
O1 C2 C3 101.44(12)
C21 C2 C3 118.86(15)
C1 C2 C3 103.33(13)
C2 C3 C4 115.13(14)
C2 C3 C10 101.93(13)
C4 C3 C10 90.16(11)
C2 C3 H3A 115.4
C4 C3 H3A 115.4
C10 C3 H3A 115.4
C5 C4 C3 114.29(13)
C5 C4 C9 102.18(13)
C3 C4 C9 89.81(12)
C5 C4 H4A 115.7
C3 C4 H4A 115.7
C9 C4 H4A 115.7
O2 C5 C22 110.97(14)
O2 C5 C6 99.57(12)
C22 C5 C6 118.73(14)
O2 C5 C4 101.11(13)
C22 C5 C4 118.51(13)
C6 C5 C4 104.99(13)
C7 C6 C17 123.8(2)
C7 C6 C17A 133.9(2)
C7 C6 C5 106.09(14)
C17 C6 C5 128.9(2)
C17A C6 C5 120.0(2)
C6 C7 C19A 124.8(3)
C6 C7 C19 133.23(19)
C6 C7 C8 105.71(12)
C19A C7 C8 128.5(3)
C19 C7 C8 121.00(19)
O2 C8 C7 100.78(13)
O2 C8 C9 102.40(12)
C7 C8 C9 106.10(13)
O2 C8 H8A 115.3
C7 C8 H8A 115.3
C9 C8 H8A 115.3
C8 C9 C10 113.73(13)
C8 C9 C4 100.73(13)
C10 C9 C4 90.51(11)
C8 C9 H9A 116.0
C10 C9 H9A 116.0
C4 C9 H9A 116.0
C11 C10 C9 115.72(13)
C11 C10 C3 100.46(13)
C9 C10 C3 89.52(12)
C11 C10 H10A 115.7
C9 C10 H10A 115.7
C3 C10 H10A 115.7
O1 C11 C12 101.45(12)
O1 C11 C10 102.78(13)
C12 C11 C10 105.27(13)
O1 C11 H11A 115.2
C12 C11 H11A 115.2
C10 C11 H11A 115.2
C1 C12 C15 129.97(14)
C1 C12 C11 105.13(14)
C15 C12 C11 124.67(15)
O3 C13 O4 125.16(15)
O3 C13 C1 123.18(17)
O4 C13 C1 111.62(14)
O4 C14 H14A 109.5
O4 C14 H14B 109.5
H14A C14 H14B 109.5
O4 C14 H14C 109.5
H14A C14 H14C 109.5
H14B C14 H14C 109.5
O5 C15 O6 124.55(16)
O5 C15 C12 124.31(15)
O6 C15 C12 111.12(15)
O6 C16 H16A 109.5
O6 C16 H16B 109.5
H16A C16 H16B 109.5
O6 C16 H16C 109.5
H16A C16 H16C 109.5
H16B C16 H16C 109.5
C2 C21 H21A 109.5
C2 C21 H21B 109.5
H21A C21 H21B 109.5
C2 C21 H21C 109.5
H21A C21 H21C 109.5
H21B C21 H21C 109.5
C5 C22 H22A 109.5
C5 C22 H22B 109.5
H22A C22 H22B 109.5
C5 C22 H22C 109.5
H22A C22 H22C 109.5
H22B C22 H22C 109.5

loop_
_geom_bond_atom_site_label_1
_geom_bond_atom_site_label_2
_geom_bond_distance
O1 C11 1.443(2)
O1 C2 1.448(2)
O2 C8 1.4396(19)
O2 C5 1.457(2)
O3 C13 1.200(2)
O4 C13 1.332(2)
O4 C14 1.4584(19)
O5 C15 1.208(2)
O6 C15 1.3393(19)
O6 C16 1.451(2)
O7 C17 1.210(3)
O8 C17 1.338(3)
O8 C18 1.461(3)
O9 C19 1.207(3)
O10 C19 1.337(3)
O10 C20 1.458(3)
C17 C6 1.486(3)
C19 C7 1.492(3)
C18 H18A 0.9800
C18 H18B 0.9800
C18 H18C 0.9800
C20 H20A 0.9800
C20 H20B 0.9800
C20 H20C 0.9800
O7A C17A 1.206(4)
O8A C17A 1.337(4)
O8A C18A 1.460(4)
O9A C19A 1.203(4)
O10A C19A 1.337(4)
O10A C20A 1.459(4)
C17A C6 1.488(4)
C19A C7 1.490(4)
C18A H18D 0.9800
C18A H18E 0.9800
C18A H18F 0.9800
C20A H20D 0.9800
C20A H20E 0.9800
C20A H20F 0.9800
C1 C12 1.329(2)
C1 C13 1.490(2)
C1 C2 1.539(2)
C2 C21 1.502(3)
C2 C3 1.552(2)
C3 C4 1.554(2)
C3 C10 1.569(2)
C3 H3A 1.0000
C4 C5 1.544(2)
C4 C9 1.560(2)
C4 H4A 1.0000
C5 C22 1.508(2)
C5 C6 1.542(2)
C6 C7 1.335(2)
C7 C8 1.520(2)
C8 C9 1.545(2)
C8 H8A 1.0000
C9 C10 1.553(2)
C9 H9A 1.0000
C10 C11 1.537(2)
C10 H10A 1.0000
C11 C12 1.525(2)
C11 H11A 1.0000
C12 C15 1.473(2)
C14 H14A 0.9800
C14 H14B 0.9800
C14 H14C 0.9800
C16 H16A 0.9800
C16 H16B 0.9800
C16 H16C 0.9800
C21 H21A 0.9800
C21 H21B 0.9800
C21 H21C 0.9800
C22 H22A 0.9800
C22 H22B 0.9800
C22 H22C 0.9800

loop_
_geom_hbond_atom_site_label_D
_geom_hbond_atom_site_label_H
_geom_hbond_atom_site_label_A
_geom_hbond_site_symmetry_A
_geom_hbond_distance_DH
_geom_hbond_distance_HA
_geom_hbond_distance_DA
_geom_hbond_angle_DHA
_geom_hbond_publ_flag
C10 H10A O2 5_765 1.00 2.45 3.332(2) 146 yes
C14 H14C O7 4_664 0.98 2.48 3.063(3) 118 yes

loop_
_geom_torsion_atom_site_label_1
_geom_torsion_atom_site_label_2
_geom_torsion_atom_site_label_3
_geom_torsion_atom_site_label_4
_geom_torsion
C18 O8 C17 O7 1.3(6)
C18 O8 C17 C6 -179.2(4)
C20 O10 C19 O9 0.2(4)
C20 O10 C19 C7 179.9(2)
C18A O8A C17A O7A 0.3(6)
C18A O8A C17A C6 -179.8(4)
C20A O10A C19A O9A 0.1(4)
C20A O10A C19A C7 179.9(2)
C11 O1 C2 C21 176.12(12)
C11 O1 C2 C1 49.62(12)
C11 O1 C2 C3 -56.37(13)
C12 C1 C2 O1 -31.08(16)
C13 C1 C2 O1 151.18(16)
C12 C1 C2 C21 -152.58(16)
C13 C1 C2 C21 29.7(2)
C12 C1 C2 C3 73.39(17)
C13 C1 C2 C3 -104.35(18)
O1 C2 C3 C4 -62.06(17)
C21 C2 C3 C4 60.5(2)
C1 C2 C3 C4 -165.59(14)
O1 C2 C3 C10 33.81(14)
C21 C2 C3 C10 156.36(14)
C1 C2 C3 C10 -69.72(15)
C2 C3 C4 C5 -153.67(15)
C10 C3 C4 C5 103.05(15)
C2 C3 C4 C9 103.03(15)
C10 C3 C4 C9 -0.25(12)
C8 O2 C5 C22 176.56(12)
C8 O2 C5 C6 50.64(13)
C8 O2 C5 C4 -56.84(12)
C3 C4 C5 O2 -60.95(16)
C9 C4 C5 O2 34.43(13)
C3 C4 C5 C22 60.5(2)
C9 C4 C5 C22 155.88(15)
C3 C4 C5 C6 -164.12(14)
C9 C4 C5 C6 -68.74(15)
O7 C17 C6 C7 21.3(4)
O8 C17 C6 C7 -158.1(4)
O7 C17 C6 C17A -116.9(14)
O8 C17 C6 C17A 63.7(13)
O7 C17 C6 C5 -173.1(2)
O8 C17 C6 C5 7.5(3)
O7A C17A C6 C7 51.7(6)
O8A C17A C6 C7 -128.1(6)
O7A C17A C6 C17 101.9(14)
O8A C17A C6 C17 -77.9(14)
O7A C17A C6 C5 -126.4(4)
O8A C17A C6 C5 53.8(5)
O2 C5 C6 C7 -31.31(16)
C22 C5 C6 C7 -151.73(16)
C4 C5 C6 C7 73.01(17)
O2 C5 C6 C17 161.13(19)
C22 C5 C6 C17 40.7(3)
C4 C5 C6 C17 -94.5(2)
O2 C5 C6 C17A 147.2(3)
C22 C5 C6 C17A 26.8(3)
C4 C5 C6 C17A -108.4(3)
C17 C6 C7 C19A -2.0(3)
C17A C6 C7 C19A 11.3(5)
C5 C6 C7 C19A -170.4(3)
C17 C6 C7 C19 -9.7(4)
C17A C6 C7 C19 3.7(5)
C5 C6 C7 C19 -178.0(3)
C17 C6 C7 C8 167.37(18)
C17A C6 C7 C8 -179.3(3)
C5 C6 C7 C8 -0.99(17)
O9A C19A C7 C6 -25.8(5)
O10A C19A C7 C6 154.4(5)
O9A C19A C7 C19 121(2)
O10A C19A C7 C19 -59(2)
O9A C19A C7 C8 167.3(4)
O10A C19A C7 C8 -12.5(4)
O9 C19 C7 C6 -51.3(4)
O10 C19 C7 C6 129.0(4)
O9 C19 C7 C19A -89(2)
O10 C19 C7 C19A 91.3(19)
O9 C19 C7 C8 132.0(3)
O10 C19 C7 C8 -47.6(3)
C5 O2 C8 C7 -51.98(13)
C5 O2 C8 C9 57.35(13)
C6 C7 C8 O2 33.57(16)
C19A C7 C8 O2 -157.5(3)
C19 C7 C8 O2 -148.9(2)
C6 C7 C8 C9 -72.84(16)
C19A C7 C8 C9 96.0(3)
C19 C7 C8 C9 104.6(2)
O2 C8 C9 C10 60.81(17)
C7 C8 C9 C10 166.05(13)
O2 C8 C9 C4 -34.53(14)
C7 C8 C9 C4 70.71(14)
C5 C4 C9 C8 -0.31(14)
C3 C4 C9 C8 114.53(12)
C5 C4 C9 C10 -114.60(12)
C3 C4 C9 C10 0.25(12)
C8 C9 C10 C11 156.40(14)
C4 C9 C10 C11 -101.64(15)
C8 C9 C10 C3 -102.21(15)
C4 C9 C10 C3 -0.25(12)
C2 C3 C10 C11 0.57(14)
C4 C3 C10 C11 116.34(12)
C2 C3 C10 C9 -115.52(12)
C4 C3 C10 C9 0.25(12)
C2 O1 C11 C12 -50.97(13)
C2 O1 C11 C10 57.78(12)
C9 C10 C11 O1 59.43(16)
C3 C10 C11 O1 -35.13(14)
C9 C10 C11 C12 165.26(14)
C3 C10 C11 C12 70.70(15)
C13 C1 C12 C15 2.2(3)
C2 C1 C12 C15 -175.43(17)
C13 C1 C12 C11 176.74(17)
C2 C1 C12 C11 -0.86(18)
O1 C11 C12 C1 32.81(17)
C10 C11 C12 C1 -74.00(17)
O1 C11 C12 C15 -152.24(15)
C10 C11 C12 C15 100.94(18)
C14 O4 C13 O3 -7.5(3)
C14 O4 C13 C1 174.64(15)
C12 C1 C13 O3 99.2(2)
C2 C1 C13 O3 -83.6(2)
C12 C1 C13 O4 -82.9(2)
C2 C1 C13 O4 94.3(2)
C16 O6 C15 O5 0.1(2)
C16 O6 C15 C12 -178.24(14)
C1 C12 C15 O5 178.80(18)
C11 C12 C15 O5 5.2(3)
C1 C12 C15 O6 -2.9(3)
C11 C12 C15 O6 -176.48(15)
